data_2001401
loop_
_publ_author_name
'Vinkovi\'c, M.'
'Dumi\'c, M.'
'Kamenar, B.'

_publ_section_title 1-Methanesulfonyl-1a,2,6,6a-tetrahydro-1<i>H</i>,4<i>H</i>-[1,3]dioxepino[5,6-<i>b</i>]azirine
_journal_issue 9
_journal_name_full 'Acta Crystallographica Section C'
_journal_page_first 1661
_journal_page_last 1663
_journal_paper_doi 10.1107/S0108270193002185
_journal_volume 49
_journal_year 1993
_chemical_formula_moiety 'C6 H11 N O4 S'
_chemical_formula_sum 'C6 H11 N O4 S'
_chemical_formula_weight 193.22
_chemical_name_systematic
;
1-Methanesulfonyl-1a,2,6,6a-tetrahydro-1H,4H-[1,3]-dioxepino[5,6-b]azirine
;
_space_group_IT_number 14
_symmetry_cell_setting monoclinic
_symmetry_space_group_name_Hall '-P 2yn'
_symmetry_space_group_name_H-M 'P 1 21/n 1'
_cell_angle_alpha 90
_cell_angle_beta 91.17(4)
_cell_angle_gamma 90
_cell_formula_units_Z 4
_cell_length_a 9.074(5)
_cell_length_b 5.452(4)
_cell_length_c 17.310(9)
_cell_measurement_reflns_used 34
_cell_measurement_temperature 293
_cell_measurement_theta_max 18
_cell_measurement_theta_min 4
_cell_volume 856.2(9)
_computing_cell_refinement 'STOE & Cie (1992) software'
_computing_data_collection 'STOE & Cie (1992) software'
_computing_data_reduction 'REDU4S (STOE & Cie, 1992)'
_computing_molecular_graphics 'PLUTON (Spek, 1982)'
_computing_structure_refinement 'SHELX76 (Sheldrick, 1976)'
_computing_structure_solution 'SIR88 (Burla et al., 1989)'
_diffrn_ambient_temperature 293
_diffrn_measurement_device ' Philips PW 1100 diffractometer (modified by STOE)'
_diffrn_measurement_method \w
_diffrn_radiation_monochromator graphite
_diffrn_radiation_source 'X-ray tube'
_diffrn_radiation_type 'Mo K\a'
_diffrn_radiation_wavelength 0.71069
_diffrn_reflns_av_R_equivalents 0.0165
_diffrn_reflns_limit_h_max 12
_diffrn_reflns_limit_h_min -12
_diffrn_reflns_limit_k_max 15
_diffrn_reflns_limit_k_min 0
_diffrn_reflns_limit_l_max 24
_diffrn_reflns_limit_l_min 0
_diffrn_reflns_number 5401
_diffrn_reflns_theta_max 30.0
_diffrn_reflns_theta_min 2.2
_diffrn_standards_decay_% 7.6
_diffrn_standards_interval_time 60
_diffrn_standards_number 3
_exptl_absorpt_coefficient_mu 0.150
_exptl_absorpt_correction_type none
_exptl_crystal_colour colourless
_exptl_crystal_density_diffrn 1.50
_exptl_crystal_description needle
_exptl_crystal_F_000 408
_exptl_crystal_size_max 0.45
_exptl_crystal_size_mid 0.15
_exptl_crystal_size_min 0.15
_refine_diff_density_max 0.276
_refine_diff_density_min -0.388
_refine_ls_extinction_method None
_refine_ls_goodness_of_fit_obs 0.5189
_refine_ls_hydrogen_treatment refall
_refine_ls_matrix_type full
_refine_ls_number_parameters 120
_refine_ls_number_reflns 1239
_refine_ls_R_factor_obs 0.042
_refine_ls_shift/esd_max 0.040
_refine_ls_structure_factor_coef F
_refine_ls_weighting_details 'w=1/[\s^2^(F) + 0.01330F^2^]'
_refine_ls_weighting_scheme calc
_refine_ls_wR_factor_obs 0.062
_reflns_number_observed 1239
_reflns_number_total 2466
_reflns_observed_criterion 'refl observed if F > 3.0 sigma(F)'
_cod_data_source_file ka1030.cif
_cod_data_source_block ka1030_structure_1_of_1
_cod_depositor_comments
;
The following automatic conversions were performed:
'_geom_bond_publ_flag' value 'Yes' changed to 'yes' according to
'/home/saulius/struct/CIF-dictionaries/cif_core.dic' dictionary named
'cif_core.dic' version 2.4.1 from 2010-06-29 (13
times).

'_geom_bond_publ_flag' value 'No' changed to 'no' according to
'/home/saulius/struct/CIF-dictionaries/cif_core.dic' dictionary named
'cif_core.dic' version 2.4.1 from 2010-06-29 (11
times).

'_geom_angle_publ_flag' value 'Yes' changed to 'yes' according to
'/home/saulius/struct/CIF-dictionaries/cif_core.dic' dictionary named
'cif_core.dic' version 2.4.1 from 2010-06-29 (20
times).

'_geom_angle_publ_flag' value 'No' changed to 'no' according to
'/home/saulius/struct/CIF-dictionaries/cif_core.dic' dictionary named
'cif_core.dic' version 2.4.1 from 2010-06-29 (27
times).

'_geom_torsion_publ_flag' value 'No' changed to 'no' according to
'/home/saulius/struct/CIF-dictionaries/cif_core.dic' dictionary named
'cif_core.dic' version 2.4.1 from 2010-06-29 (61
time).

'_geom_torsion_publ_flag' value 'Yes' changed to 'yes' according
to '/home/saulius/struct/CIF-dictionaries/cif_core.dic' dictionary named
'cif_core.dic' version 2.4.1 from 2010-06-29 (2 times).

Automatic conversion script
Id: cif_fix_enum 1527 2010-12-29 10:47:43Z saulius 

The following automatic conversions were performed:

'_geom_bond_publ_flag' value 'Yes' changed to 'yes' according to
/home/saulius/struct/CIF-dictionaries/cif_core.dic dictionary named
'cif_core.dic' version 2.4.1 from 2010-06-29 (13
times).

'_geom_bond_publ_flag' value 'No' changed to 'no' according
to /home/saulius/struct/CIF-dictionaries/cif_core.dic dictionary
named 'cif_core.dic' version 2.4.1 from 2010-06-29 (11
times).

'_geom_angle_publ_flag' value 'Yes' changed to 'yes'
according to /home/saulius/struct/CIF-dictionaries/cif_core.dic
dictionary named 'cif_core.dic' version 2.4.1 from 2010-06-29 (20
times).

'_geom_angle_publ_flag' value 'No' changed to 'no' according
to /home/saulius/struct/CIF-dictionaries/cif_core.dic dictionary
named 'cif_core.dic' version 2.4.1 from 2010-06-29 (27
times).

'_geom_torsion_publ_flag' value 'No' changed to 'no'
according to /home/saulius/struct/CIF-dictionaries/cif_core.dic
dictionary named 'cif_core.dic' version 2.4.1 from 2010-06-29 (61
time).

'_geom_torsion_publ_flag' value 'Yes' changed to 'yes'
according to /home/saulius/struct/CIF-dictionaries/cif_core.dic
dictionary named 'cif_core.dic' version 2.4.1 from 2010-06-29 (2
times).

Automatic conversion script
Id: cif_fix_values 1715 2011-07-08 13:25:40Z adriana 

The following automatic conversions were performed:

'_refine_ls_weighting_scheme' value 'calc w=1/[\s^2^(F) +
0.01330F^2^]' was changed to 'calc'. New tag
'_refine_ls_weighting_details' was created. The value of the new tag
was set to 'w=1/[\s^2^(F) + 0.01330F^2^]'.

Automatic conversion script
Id: cif_fix_values 3143 2015-03-26 13:38:13Z robertas 
;
_cod_original_sg_symbol_H-M 'P 21/n'
_cod_database_code 2001401

loop_
_symmetry_equiv_pos_as_xyz
' x,y,z '
'0.5-x,0.5+y,0.5-z '
'-x,-y,-z '
'0.5+x,0.5-y,0.5+z '

loop_
_atom_site_aniso_label
_atom_site_aniso_U_11
_atom_site_aniso_U_22
_atom_site_aniso_U_33
_atom_site_aniso_U_12
_atom_site_aniso_U_13
_atom_site_aniso_U_23
S1 0.0464(4) 0.0339(3) 0.0346(3) -0.0009(3) -0.0103(2) 0.0034(3)
O1 0.0664(14) 0.0641(14) 0.0318(9) 0.0060(9) -0.0016(9) 0.0036(11)
O2 0.0801(16) 0.0372(10) 0.0677(15) -0.0084(10) -0.0324(12) 0.0035(10)
O3 0.0462(11) 0.0547(12) 0.0502(11) -0.0003(10) -0.0072(9) 0.0102(9)
O4 0.0410(11) 0.0620(13) 0.0472(11) -0.0115(10) -0.0030(9) -0.0006(9)
N1 0.0337(10) 0.0306(9) 0.0336(10) -0.0012(8) -0.0028(8) 0.0004(8)
C1 0.0408(14) 0.0613(19) 0.0445(15) 0.0092(15) -0.0105(12) 0.0057(14)
C2 0.0362(13) 0.0543(16) 0.0390(13) 0.0034(13) 0.0045(10) -0.0002(12)
C3 0.0358(14) 0.080(2) 0.0512(16) -0.0017(17) 0.0029(12) 0.0145(15)
C4 0.0392(14) 0.0636(19) 0.0536(17) -0.0042(16) -0.0120(12) -0.0087(14)
C5 0.0557(18) 0.0434(16) 0.073(2) -0.0200(16) -0.0153(15) 0.0046(14)
C6 0.0413(13) 0.0318(12) 0.0537(16) 0.0026(12) -0.0064(11) -0.0035(11)

loop_
_atom_site_label
_atom_site_fract_x
_atom_site_fract_y
_atom_site_fract_z
_atom_site_U_iso_or_equiv
_atom_site_thermal_displace_type
_atom_site_calc_flag
_atom_site_calc_attached_atom
S1 0.22100(10) 0.18720(10) 0.5447 0.0385(2) Uani d .
O1 0.2594(2) 0.3304(4) 0.47800(10) 0.0541(8) Uani d .
O2 0.2064(3) -0.0705(4) 0.53350(10) 0.0621(7) Uani d .
O3 0.5938(2) 0.1123(4) 0.72070(10) 0.0505(7) Uani d .
O4 0.4336(2) 0.3994(4) 0.77100(10) 0.0501(7) Uani d .
N1 0.3390(2) 0.2243(4) 0.61810(10) 0.0327(6) Uani d .
C1 0.0603(3) 0.3086(6) 0.5840(2) 0.0490(9) Uani d .
C2 0.4928(3) 0.2909(6) 0.5997(2) 0.0431(8) Uani d .
C3 0.6166(3) 0.1649(7) 0.6417(2) 0.0560(10) Uani d .
C4 0.5781(3) 0.3166(6) 0.7686(2) 0.0520(10) Uani d .
C5 0.3925(4) 0.5710(6) 0.7129(2) 0.0580(10) Uani d .
C6 0.3938(3) 0.4790(5) 0.6312(2) 0.0424(8) Uani d .
H11 -0.0235 0.2894 0.5510 0.053(9) Uiso d .
H21 0.0436 0.2331 0.6331 0.090(13) Uiso d .
H31 0.0708 0.4788 0.5953 0.071(11) Uiso d .
H12 0.5168 0.3232 0.5466 0.064(10) Uiso calc C2
H13 0.7037 0.2637 0.6387 0.061(10) Uiso calc C3
H23 0.6343 0.0101 0.6157 0.077(12) Uiso calc C3
H14 0.6381 0.4474 0.7492 0.056(9) Uiso calc C4
H24 0.6108 0.2745 0.8198 0.072(11) Uiso calc C4
H15 0.2933 0.6260 0.7227 0.089(14) Uiso calc C5
H25 0.4580 0.7091 0.7162 0.076(11) Uiso calc C5
H16 0.3520 0.6069 0.6005 0.099(15) Uiso calc C6

loop_
_atom_type_symbol
_atom_type_description
_atom_type_scat_dispersion_real
_atom_type_scat_dispersion_imag
_atom_type_scat_source
C 16 . . ' International Tables Vol IV Table 2.2B '
H 20 . . ' International Tables Vol IV Table 2.2B '
N 12 . . ' International Tables Vol IV Table 2.2B '
O 4 . . ' International Tables Vol IV Table 2.2B '
S 4 . . ' International Tables Vol IV Table 2.2B '

loop_
_geom_angle_atom_site_label_1
_geom_angle_atom_site_label_2
_geom_angle_atom_site_label_3
_geom_angle_site_symmetry_1
_geom_angle_site_symmetry_2
_geom_angle_site_symmetry_3
_geom_angle
_geom_angle_publ_flag
N1 S1 C1 . . . 100.70(10) yes
O2 S1 C1 . . . 110.5(2) yes
O2 S1 N1 . . . 106.40(10) yes
O1 S1 C1 . . . 108.80(10) yes
O1 S1 N1 . . . 112.60(10) yes
O1 S1 O2 . . . 116.60(10) yes
C3 O3 C4 . . . 115.5(3) yes
C4 O4 C5 . . . 115.4(3) yes
S1 N1 C6 . . . 116.0(2) yes
S1 N1 C2 . . . 117.5(2) yes
C2 N1 C6 . . . 59.5(2) yes
S1 C1 H31 . . . 111.6(3) no
S1 C1 H21 . . . 109.3(2) no
S1 C1 H11 . . . 112.9(3) no
H21 C1 H31 . . . 104.7(3) no
H11 C1 H31 . . . 107.9(3) no
H11 C1 H21 . . . 110.3(3) no
N1 C2 C6 . . . 60.5(2) yes
N1 C2 C3 . . . 119.0(3) yes
N1 C2 H12 . . . 118.7(3) no
C3 C2 C6 . . . 126.7(3) yes
H12 C2 C6 . . . 112.1(3) no
H12 C2 C3 . . . 111.4(3) no
O3 C3 C2 . . . 116.1(3) yes
C2 C3 H23 . . . 107.7(3) no
C2 C3 H13 . . . 109.2(3) no
O3 C3 H23 . . . 107.5(3) no
O3 C3 H13 . . . 107.6(3) no
H13 C3 H23 . . . 108.6(3) no
O3 C4 O4 . . . 112.6(3) yes
O4 C4 H24 . . . 109.0(3) no
O4 C4 H14 . . . 108.1(3) no
O3 C4 H24 . . . 109.0(3) no
O3 C4 H14 . . . 108.6(3) no
H14 C4 H24 . . . 109.5(3) no
O4 C5 C6 . . . 116.2(3) yes
O4 C5 H25 . . . 108.8(3) no
O4 C5 H15 . . . 108.2(3) no
H25 C5 C6 . . . 107.5(3) no
H15 C5 C6 . . . 107.1(3) no
H15 C5 H25 . . . 108.9(4) no
C2 C6 C5 . . . 126.7(3) yes
N1 C6 C5 . . . 116.5(2) yes
N1 C6 C2 . . . 60.0(2) yes
C5 C6 H16 . . . 105.7(3) no
C2 C6 H16 . . . 122.8(3) no
N1 C6 H16 . . . 118.0(3) no

loop_
_geom_bond_atom_site_label_1
_geom_bond_atom_site_label_2
_geom_bond_site_symmetry_1
_geom_bond_site_symmetry_2
_geom_bond_distance
_geom_bond_publ_flag
S1 O1 . . 1.442(2) yes
S1 O2 . . 1.424(3) yes
S1 N1 . . 1.657(2) yes
S1 C1 . . 1.752(3) yes
O3 C3 . . 1.417(4) yes
O3 C4 . . 1.398(4) yes
O4 C4 . . 1.388(4) yes
O4 C5 . . 1.418(4) yes
N1 C2 . . 1.483(4) yes
N1 C6 . . 1.491(4) yes
C1 H11 . . 0.948(3) no
C1 H21 . . 0.959(4) no
C1 H31 . . 0.953(3) no
C2 H12 . . 0.965(4) no
C2 C3 . . 1.493(4) yes
C2 C6 . . 1.475(4) yes
C3 H13 . . 0.959(3) no
C3 H23 . . 0.971(4) no
C4 H14 . . 0.962(3) no
C4 H24 . . 0.957(3) no
C5 H15 . . 0.967(4) no
C5 H25 . . 0.960(3) no
C5 C6 . . 1.501(5) yes
C6 H16 . . 0.951(3) no

loop_
_geom_torsion_atom_site_label_1
_geom_torsion_atom_site_label_2
_geom_torsion_atom_site_label_3
_geom_torsion_atom_site_label_4
_geom_torsion_site_symmetry_1
_geom_torsion_site_symmetry_2
_geom_torsion_site_symmetry_3
_geom_torsion_site_symmetry_4
_geom_torsion
_geom_torsion_publ_flag
N1 S1 C1 H11 . . . . -174.7(3) no
O2 S1 C1 H11 . . . . -62.5(3) no
O1 S1 C1 H11 . . . . 66.8(3) no
N1 S1 C1 H21 . . . . -51.5(3) no
O2 S1 C1 H21 . . . . 60.6(3) no
O1 S1 C1 H21 . . . . -170.1(2) no
N1 S1 C1 H31 . . . . 63.7(3) no
O2 S1 C1 H31 . . . . 175.8(3) no
O1 S1 C1 H31 . . . . -54.9(3) no
O2 S1 N1 C2 . . . . 101.4(2) no
O1 S1 N1 C2 . . . . -27.6(3) yes
O2 S1 N1 C6 . . . . 168.8(2) no
O1 S1 N1 C6 . . . . 39.9(2) yes
C1 S1 N1 C6 . . . . -75.9(2) no
C1 S1 N1 C2 . . . . -143.4(2) no
C3 O3 C4 H14 . . . . -32.9(4) no
C3 O3 C4 H24 . . . . -152.1(3) no
C3 O3 C4 O4 . . . . 86.9(3) no
C4 O3 C3 C2 . . . . -64.3(4) no
C4 O3 C3 H23 . . . . 175.1(3) no
C4 O3 C3 H13 . . . . 58.3(4) no
C5 O4 C4 O3 . . . . -87.9(3) no
C4 O4 C5 H15 . . . . -175.2(3) no
C4 O4 C5 H25 . . . . -57.1(4) no
C4 O4 C5 C6 . . . . 64.3(4) no
C5 O4 C4 H24 . . . . 151.1(3) no
C5 O4 C4 H14 . . . . 32.1(4) no
S1 N1 C6 H16 . . . . 5.7(4) no
S1 N1 C6 C2 . . . . -108.0(2) no
S1 N1 C6 C5 . . . . 133.2(2) no
S1 N1 C2 H12 . . . . 5.0(4) no
S1 N1 C2 C3 . . . . -136.4(3) no
S1 N1 C2 C6 . . . . 105.5(2) no
C2 N1 C6 H16 . . . . 113.7(4) no
C2 N1 C6 C5 . . . . -118.9(3) no
C6 N1 C2 C3 . . . . 118.2(3) no
C6 N1 C2 H12 . . . . -100.5(4) no
N1 C2 C3 O3 . . . . -37.1(4) no
C3 C2 C6 N1 . . . . -105.9(4) no
H12 C2 C6 N1 . . . . 111.5(3) no
H12 C2 C3 O3 . . . . 179.0(3) no
N1 C2 C6 H16 . . . . -105.9(4) no
N1 C2 C6 C5 . . . . 102.2(3) no
N1 C2 C3 H13 . . . . -158.9(3) no
N1 C2 C3 H23 . . . . 83.4(4) no
C6 C2 C3 O3 . . . . 36.2(5) no
C3 C2 C6 H16 . . . . 148.3(4) no
H12 C2 C6 H16 . . . . 5.7(5) no
C3 C2 C6 C5 . . . . -3.6(5) no
H12 C2 C6 C5 . . . . -146.3(3) no
H12 C2 C3 H13 . . . . 57.2(4) no
H12 C2 C3 H23 . . . . -60.5(4) no
C6 C2 C3 H23 . . . . 156.7(3) no
C6 C2 C3 H13 . . . . -85.6(4) no
O4 C5 C6 C2 . . . . -31.6(5) no
O4 C5 C6 N1 . . . . 39.4(4) no
H25 C5 C6 N1 . . . . 161.5(3) no
H15 C5 C6 N1 . . . . -81.6(4) no
H25 C5 C6 C2 . . . . 90.5(4) no
H15 C5 C6 C2 . . . . -152.6(3) no
O4 C5 C6 H16 . . . . 172.7(3) no
H25 C5 C6 H16 . . . . -65.3(4) no
H15 C5 C6 H16 . . . . 51.6(4) no
